data_2202755
loop_
_publ_author_name
'Zhi Min Jin'
'Lin He'
'Liang Shen'
'Mei Chao Li'
'Mao Lin Hu'

_publ_section_title
Tris(1<i>H</i>-imidazole-\k<i>N</i>^3^)(<small>DL</small>-malato-\k^3^<i>O,O</i>',<i>O</i>'')cobalt(II)
_journal_issue 11
_journal_name_full 'Acta Crystallographica Section E'
_journal_page_first m1053
_journal_page_last m1055
_journal_paper_doi 10.1107/S1600536803023407
_journal_volume 59
_journal_year 2003
_chemical_formula_iupac '[Co (C4 H4 O5) (C3 H4 N2)3]'
_chemical_formula_moiety 'C13 H16 Co N6 O5'
_chemical_formula_sum 'C13 H16 Co N6 O5'
_chemical_formula_weight 395.25
_chemical_name_systematic
;
Tris(1H-imidazole-\kN^3^)(dl-malate-\k^3^O,O',O'')cobalt(II)
;
_space_group_IT_number 14
_symmetry_cell_setting monoclinic
_symmetry_space_group_name_Hall '-P 2ybc'
_symmetry_space_group_name_H-M 'P 1 21/c 1'
_atom_sites_solution_hydrogens geom
_atom_sites_solution_primary direct
_atom_sites_solution_secondary difmap
_audit_creation_method SHELXL-97
_cell_angle_alpha 90.00
_cell_angle_beta 90.710(10)
_cell_angle_gamma 90.00
_cell_formula_units_Z 4
_cell_length_a 8.4820(10)
_cell_length_b 8.5970(10)
_cell_length_c 22.489(4)
_cell_measurement_reflns_used 29
_cell_measurement_temperature 296(2)
_cell_measurement_theta_max 15.71
_cell_measurement_theta_min 2.99
_cell_volume 1639.8(4)
_computing_cell_refinement XSCANS
_computing_data_collection 'XSCANS (Siemens, 1996)'
_computing_data_reduction 'SHELXTL (Siemens, 1996)'
_computing_molecular_graphics SHELXTL
_computing_publication_material SHELXTL
_computing_structure_refinement 'SHELXL97 (Sheldrick, 1997)'
_computing_structure_solution 'SHELXS97 (Sheldrick, 1997)'
_diffrn_ambient_temperature 296(2)
_diffrn_measured_fraction_theta_full 1.000
_diffrn_measured_fraction_theta_max 1.000
_diffrn_measurement_device_type 'Siemens P4'
_diffrn_measurement_method \w
_diffrn_radiation_monochromator graphite
_diffrn_radiation_source 'normal-focus sealed tube'
_diffrn_radiation_type MoK\a
_diffrn_radiation_wavelength 0.71073
_diffrn_reflns_av_R_equivalents 0.0117
_diffrn_reflns_av_sigmaI/netI 0.0245
_diffrn_reflns_limit_h_max 10
_diffrn_reflns_limit_h_min 0
_diffrn_reflns_limit_k_max 10
_diffrn_reflns_limit_k_min 0
_diffrn_reflns_limit_l_max 26
_diffrn_reflns_limit_l_min -26
_diffrn_reflns_number 3099
_diffrn_reflns_theta_full 25.00
_diffrn_reflns_theta_max 25.00
_diffrn_reflns_theta_min 1.81
_diffrn_standards_decay_% 1.35
_diffrn_standards_interval_count 97
_diffrn_standards_number 3
_exptl_absorpt_coefficient_mu 1.085
_exptl_absorpt_correction_T_max 0.620
_exptl_absorpt_correction_T_min 0.575
_exptl_absorpt_correction_type empirical
_exptl_absorpt_process_details '(North et al., 1968)'
_exptl_crystal_colour pink
_exptl_crystal_density_diffrn 1.601
_exptl_crystal_density_method 'not measured'
_exptl_crystal_description prism
_exptl_crystal_F_000 812
_exptl_crystal_size_max 0.52
_exptl_crystal_size_mid 0.52
_exptl_crystal_size_min 0.44
_refine_diff_density_max 0.512
_refine_diff_density_min -0.313
_refine_ls_extinction_coef 0.0066(7)
_refine_ls_extinction_expression Fc^*^=kFc[1+0.001xFc^2^\l^3^/sin(2\q)]^-1/4^
_refine_ls_extinction_method SHELXL97
_refine_ls_goodness_of_fit_ref 1.081
_refine_ls_hydrogen_treatment mixed
_refine_ls_matrix_type full
_refine_ls_number_parameters 230
_refine_ls_number_reflns 2890
_refine_ls_number_restraints 0
_refine_ls_restrained_S_all 1.081
_refine_ls_R_factor_all 0.0450
_refine_ls_R_factor_gt 0.0356
_refine_ls_shift/su_max 0.000
_refine_ls_shift/su_mean 0.000
_refine_ls_structure_factor_coef Fsqd
_refine_ls_weighting_details 'calc w = 1/[\s^2^(Fo^2^)+(0.0440P)^2^+1.2283P] where P = (Fo^2^+2Fc^2^)/3'
_refine_ls_weighting_scheme calc
_refine_ls_wR_factor_gt 0.0919
_refine_ls_wR_factor_ref 0.0953
_reflns_number_gt 2392
_reflns_number_total 2890
_reflns_threshold_expression I>2\s(I)
_cod_data_source_file na6259.cif
_cod_data_source_block I
_cod_depositor_comments
;
The following automatic conversions were performed:
'_symmetry_cell_setting' value 'Monoclinic' changed to 'monoclinic'
according to '/home/saulius/struct/CIF-dictionaries/cif_core.dic'
dictionary named 'cif_core.dic' version 2.4.1 from 2010-06-29.

Automatic conversion script
Id: cif_fix_enum 1527 2010-12-29 10:47:43Z saulius 

The following automatic conversions were performed:

'_symmetry_cell_setting' value 'Monoclinic' changed to 'monoclinic'
according to /home/saulius/struct/CIF-dictionaries/cif_core.dic
dictionary named 'cif_core.dic' version 2.4.1 from 2010-06-29.

Automatic conversion script
Id: cif_fix_values 1715 2011-07-08 13:25:40Z adriana 
;
_cod_original_sg_symbol_H-M 'P 21/c'
_cod_database_code 2202755

loop_
_symmetry_equiv_pos_as_xyz
'x, y, z'
'-x, y+1/2, -z+1/2'
'-x, -y, -z'
'x, -y-1/2, z-1/2'

loop_
_atom_site_label
_atom_site_fract_x
_atom_site_fract_y
_atom_site_fract_z
_atom_site_U_iso_or_equiv
_atom_site_adp_type
_atom_site_calc_flag
_atom_site_refinement_flags
_atom_site_occupancy
_atom_site_disorder_assembly
_atom_site_disorder_group
_atom_site_type_symbol
Co -0.32679(4) 0.26070(4) -0.374365(15) 0.02972(15) Uani d . 1 . . Co
O1 -0.4083(2) 0.4938(2) -0.36153(8) 0.0364(5) Uani d . 1 . . O
O2 -0.5402(4) 0.6662(4) -0.31193(11) 0.0749(9) Uani d . 1 . . O
O3 -0.3090(3) 0.2573(3) -0.28027(9) 0.0466(6) Uani d . 1 . . O
O4 -0.1014(2) 0.3521(2) -0.35443(9) 0.0389(5) Uani d . 1 . . O
O5 -0.0058(3) 0.5411(3) -0.29756(11) 0.0570(7) Uani d . 1 . . O
N1 -0.2348(3) 0.0327(3) -0.37980(11) 0.0386(6) Uani d . 1 . . N
N2 -0.1311(3) -0.1897(3) -0.35282(14) 0.0506(7) Uani d . 1 . . N
H2' -0.0869 -0.2597 -0.3310 0.061 Uiso calc R 1 . . H
N3 -0.3062(3) 0.3045(3) -0.46586(10) 0.0367(6) Uani d . 1 . . N
N4 -0.3671(4) 0.3573(4) -0.55806(13) 0.0670(10) Uani d . 1 . . N
H4' -0.4234 0.3715 -0.5896 0.080 Uiso calc R 1 . . H
N5 -0.5661(3) 0.1887(3) -0.38167(10) 0.0350(6) Uani d . 1 . . N
N6 -0.8238(3) 0.2014(4) -0.38020(12) 0.0463(7) Uani d . 1 . . N
H6' -0.9172 0.2379 -0.3753 0.056 Uiso calc R 1 . . H
C1 -0.4363(3) 0.5630(4) -0.31380(13) 0.0361(7) Uani d . 1 . . C
C2 -0.3474(4) 0.5249(5) -0.25758(14) 0.0505(9) Uani d . 1 . . C
H2A -0.2946 0.6183 -0.2437 0.061 Uiso calc R 1 . . H
H2B -0.4229 0.4952 -0.2276 0.061 Uiso calc R 1 . . H
C3 -0.2283(4) 0.3990(4) -0.26248(13) 0.0448(8) Uani d . 1 . . C
H3 -0.1784 0.3827 -0.2234 0.054 Uiso calc R 1 . . H
C4 -0.0994(3) 0.4358(4) -0.30816(13) 0.0369(7) Uani d . 1 . . C
C5 -0.2366(4) -0.0666(4) -0.42733(15) 0.0468(8) Uani d . 1 . . C
H5 -0.2746 -0.0426 -0.4652 0.056 Uiso calc R 1 . . H
C6 -0.1741(4) -0.2057(4) -0.41069(17) 0.0542(9) Uani d . 1 . . C
H6 -0.1630 -0.2938 -0.4342 0.065 Uiso calc R 1 . . H
C7 -0.1696(4) -0.0455(4) -0.33554(15) 0.0439(8) Uani d . 1 . . C
H7 -0.1526 -0.0061 -0.2975 0.053 Uiso calc R 1 . . H
C8 -0.1731(4) 0.3384(6) -0.49678(16) 0.0737(13) Uani d . 1 . . C
H8 -0.0715 0.3395 -0.4808 0.088 Uiso calc R 1 . . H
C9 -0.2109(5) 0.3701(5) -0.55384(16) 0.0718(13) Uani d . 1 . . C
H9 -0.1419 0.3957 -0.5841 0.086 Uiso calc R 1 . . H
C10 -0.4202(4) 0.3187(4) -0.50478(15) 0.0535(9) Uani d . 1 . . C
H10 -0.5261 0.3035 -0.4963 0.064 Uiso calc R 1 . . H
C11 -0.6281(4) 0.0517(4) -0.40156(15) 0.0472(8) Uani d . 1 . . C
H11 -0.5693 -0.0335 -0.4138 0.057 Uiso calc R 1 . . H
C12 -0.7875(4) 0.0577(5) -0.40085(15) 0.0525(9) Uani d . 1 . . C
H12 -0.8576 -0.0204 -0.4122 0.063 Uiso calc R 1 . . H
C13 -0.6895(3) 0.2756(4) -0.36887(13) 0.0414(8) Uani d . 1 . . C
H13 -0.6831 0.3762 -0.3538 0.050 Uiso calc R 1 . . H
H3O -0.407(5) 0.288(5) -0.2750(19) 0.080 Uiso d . 1 . . H

loop_
_atom_site_aniso_label
_atom_site_aniso_U_11
_atom_site_aniso_U_22
_atom_site_aniso_U_33
_atom_site_aniso_U_12
_atom_site_aniso_U_13
_atom_site_aniso_U_23
Co 0.0284(2) 0.0353(2) 0.0254(2) 0.00135(17) -0.00314(14) -0.00104(16)
O1 0.0417(12) 0.0396(11) 0.0279(10) 0.0082(9) -0.0007(9) -0.0021(9)
O2 0.093(2) 0.083(2) 0.0492(15) 0.0511(17) 0.0059(14) -0.0030(14)
O3 0.0597(14) 0.0461(13) 0.0337(11) -0.0125(12) -0.0030(10) 0.0008(10)
O4 0.0294(10) 0.0490(13) 0.0381(12) 0.0014(9) -0.0042(9) -0.0039(10)
O5 0.0552(15) 0.0479(14) 0.0673(16) -0.0080(12) -0.0240(12) 0.0017(12)
N1 0.0344(13) 0.0393(14) 0.0419(15) 0.0033(11) -0.0066(11) -0.0005(12)
N2 0.0445(16) 0.0390(15) 0.068(2) 0.0057(13) -0.0051(14) 0.0083(14)
N3 0.0407(14) 0.0412(14) 0.0280(12) 0.0088(11) -0.0034(10) 0.0003(11)
N4 0.093(3) 0.069(2) 0.0389(17) -0.0145(19) -0.0282(16) 0.0185(15)
N5 0.0295(13) 0.0409(14) 0.0346(13) 0.0011(11) -0.0008(10) -0.0006(11)
N6 0.0281(13) 0.0636(18) 0.0471(15) 0.0031(13) 0.0009(11) 0.0055(14)
C1 0.0348(16) 0.0378(16) 0.0358(16) 0.0038(13) 0.0039(12) -0.0008(13)
C2 0.0489(19) 0.071(2) 0.0310(16) 0.0059(18) -0.0002(14) -0.0050(16)
C3 0.0483(19) 0.058(2) 0.0283(15) 0.0076(16) -0.0045(13) 0.0049(14)
C4 0.0329(15) 0.0413(17) 0.0361(16) 0.0075(14) -0.0109(12) 0.0065(14)
C5 0.0462(19) 0.050(2) 0.0440(19) 0.0037(16) -0.0064(15) -0.0079(15)
C6 0.050(2) 0.043(2) 0.070(2) 0.0044(16) -0.0021(18) -0.0124(17)
C7 0.0442(18) 0.0390(18) 0.0483(19) 0.0016(14) -0.0067(15) 0.0037(14)
C8 0.043(2) 0.134(4) 0.045(2) 0.026(2) 0.0060(16) 0.030(2)
C9 0.083(3) 0.096(3) 0.037(2) 0.031(3) 0.0153(19) 0.020(2)
C10 0.057(2) 0.058(2) 0.0449(19) -0.0126(18) -0.0190(16) 0.0177(17)
C11 0.0378(17) 0.053(2) 0.051(2) -0.0025(15) 0.0042(15) -0.0162(16)
C12 0.0379(18) 0.066(2) 0.053(2) -0.0123(17) -0.0012(15) -0.0133(18)
C13 0.0361(17) 0.0460(19) 0.0420(17) 0.0028(14) -0.0004(13) 0.0042(14)

loop_
_atom_type_symbol
_atom_type_description
_atom_type_scat_dispersion_real
_atom_type_scat_dispersion_imag
_atom_type_scat_source
C C 0.0033 0.0016 'International Tables Vol C Tables 4.2.6.8 and 6.1.1.4'
H H 0.0000 0.0000 'International Tables Vol C Tables 4.2.6.8 and 6.1.1.4'
N N 0.0061 0.0033 'International Tables Vol C Tables 4.2.6.8 and 6.1.1.4'
O O 0.0106 0.0060 'International Tables Vol C Tables 4.2.6.8 and 6.1.1.4'
Co Co 0.3494 0.9721 'International Tables Vol C Tables 4.2.6.8 and 6.1.1.4'

loop_
_geom_angle_atom_site_label_1
_geom_angle_atom_site_label_2
_geom_angle_atom_site_label_3
_geom_angle
_geom_angle_publ_flag
N3 Co O4 93.18(9) yes
N3 Co N1 94.26(10) yes
O4 Co N1 91.33(9) yes
N3 Co O3 166.98(9) ?
O4 Co O3 74.92(9) yes
N1 Co O3 91.33(9) yes
N3 Co N5 93.85(9) yes
O4 Co N5 170.50(9) ?
N1 Co N5 94.50(10) yes
O3 Co N5 97.43(9) yes
N3 Co O1 89.73(8) yes
O4 Co O1 85.21(8) yes
N1 Co O1 174.87(8) ?
O3 Co O1 84.11(8) yes
N5 Co O1 88.45(9) yes
C1 O1 Co 128.69(19) ?
C3 O3 Co 106.93(17) ?
C3 O3 H3O 99(3) ?
Co O3 H3O 94(3) ?
C4 O4 Co 112.92(18) ?
C7 N1 C5 105.8(3) ?
C7 N1 Co 125.6(2) ?
C5 N1 Co 128.6(2) ?
C7 N2 C6 108.0(3) ?
C7 N2 H2' 126.0 ?
C6 N2 H2' 126.0 ?
C10 N3 C8 104.4(3) ?
C10 N3 Co 127.3(2) ?
C8 N3 Co 128.1(2) ?
C10 N4 C9 107.7(3) ?
C10 N4 H4' 126.1 ?
C9 N4 H4' 126.1 ?
C13 N5 C11 104.9(3) ?
C13 N5 Co 125.2(2) ?
C11 N5 Co 129.8(2) ?
C13 N6 C12 107.8(3) ?
C13 N6 H6' 126.1 ?
C12 N6 H6' 126.1 ?
O2 C1 O1 120.4(3) ?
O2 C1 C2 118.3(3) ?
O1 C1 C2 121.3(3) ?
C3 C2 C1 115.6(3) ?
C3 C2 H2A 108.4 ?
C1 C2 H2A 108.4 ?
C3 C2 H2B 108.4 ?
C1 C2 H2B 108.4 ?
H2A C2 H2B 107.4 ?
O3 C3 C2 108.2(3) ?
O3 C3 C4 108.9(2) ?
C2 C3 C4 112.9(3) ?
O3 C3 H3 108.9 ?
C2 C3 H3 108.9 ?
C4 C3 H3 108.9 ?
O5 C4 O4 125.6(3) ?
O5 C4 C3 119.0(3) ?
O4 C4 C3 115.4(3) ?
C6 C5 N1 109.5(3) ?
C6 C5 H5 125.3 ?
N1 C5 H5 125.3 ?
N2 C6 C5 106.0(3) ?
N2 C6 H6 127.0 ?
C5 C6 H6 127.0 ?
N1 C7 N2 110.8(3) ?
N1 C7 H7 124.6 ?
N2 C7 H7 124.6 ?
C9 C8 N3 109.9(3) ?
C9 C8 H8 125.1 ?
N3 C8 H8 125.1 ?
N4 C9 C8 106.0(3) ?
N4 C9 H9 127.0 ?
C8 C9 H9 127.0 ?
N3 C10 N4 111.9(3) ?
N3 C10 H10 124.0 ?
N4 C10 H10 124.0 ?
C12 C11 N5 110.1(3) ?
C12 C11 H11 124.9 ?
N5 C11 H11 124.9 ?
C11 C12 N6 105.7(3) ?
C11 C12 H12 127.2 ?
N6 C12 H12 127.2 ?
N5 C13 N6 111.5(3) ?
N5 C13 H13 124.2 ?
N6 C13 H13 124.2 ?

loop_
_geom_bond_atom_site_label_1
_geom_bond_atom_site_label_2
_geom_bond_site_symmetry_2
_geom_bond_distance
_geom_bond_publ_flag
Co N3 . 2.101(2) yes
Co O4 . 2.110(2) yes
Co N1 . 2.114(3) yes
Co O3 . 2.120(2) yes
Co N5 . 2.127(2) yes
Co O1 . 2.141(2) yes
O1 C1 . 1.252(3) yes
O2 C1 . 1.252(4) yes
O3 C3 . 1.451(4) yes
O3 H3O . 0.88(4) ?
O4 C4 . 1.265(4) yes
O5 C4 . 1.225(4) yes
N1 C7 . 1.317(4) yes
N1 C5 . 1.368(4) ?
N2 C7 . 1.340(4) ?
N2 C6 . 1.354(5) ?
N2 H2' . 0.8600 ?
N3 C10 . 1.302(4) yes
N3 C8 . 1.365(4) ?
N4 C10 . 1.327(5) ?
N4 C9 . 1.332(5) ?
N4 H4' . 0.8600 ?
N5 C13 . 1.321(4) yes
N5 C11 . 1.363(4) ?
N6 C13 . 1.327(4) ?
N6 C12 . 1.357(5) ?
N6 H6' . 0.8600 ?
C1 C2 . 1.500(4) ?
C2 C3 . 1.485(5) ?
C2 H2A . 0.9700 ?
C2 H2B . 0.9700 ?
C3 C4 . 1.543(4) ?
C3 H3 . 0.9800 ?
C5 C6 . 1.358(5) ?
C5 H5 . 0.9300 ?
C6 H6 . 0.9300 ?
C7 H7 . 0.9300 ?
C8 C9 . 1.346(5) ?
C8 H8 . 0.9300 ?
C9 H9 . 0.9300 ?
C10 H10 . 0.9300 ?
C11 C12 . 1.354(5) ?
C11 H11 . 0.9300 ?
C12 H12 . 0.9300 ?
C13 H13 . 0.9300 ?

loop_
_geom_hbond_atom_site_label_D
_geom_hbond_atom_site_label_H
_geom_hbond_atom_site_label_A
_geom_hbond_site_symmetry_A
_geom_hbond_distance_DH
_geom_hbond_distance_HA
_geom_hbond_distance_DA
_geom_hbond_angle_DHA
_geom_hbond_publ_flag
C2 H2A O5 . 0.97 2.82 3.047(4) 94 ?
C5 H5 N3 . 0.93 3.00 3.356(4) 105 ?
C7 H7 O3 . 0.93 2.66 3.124(4) 112 ?
C8 H8 O4 . 0.93 2.86 3.253(4) 107 ?
C10 H10 N5 . 0.93 2.78 3.245(4) 112 ?
C11 H11 N1 . 0.93 2.98 3.369(4) 107 ?
C13 H13 O1 . 0.93 2.55 3.037(4) 113 ?
C13 H13 O2 . 0.93 2.92 3.805(5) 159 ?
N2 H2' O5 1_545 0.86 1.99 2.828(4) 165 yes
N4 H4' O1 3_464 0.86 2.13 2.907(4) 150 yes
N4 H4' O2 3_464 0.86 2.25 3.025(4) 149 yes
N6 H6' O4 1_455 0.86 1.91 2.755(3) 168 yes
C2 H2B O2 2_444 0.97 2.98 3.591(5) 122 ?
O3 H3O O2 2_444 0.88(4) 2.27(4) 2.572(3) 100(3) yes
C2 H2B N5 2_454 0.97 2.97 3.519(4) 117 ?
C7 H7 O5 2_544 0.93 2.54 3.409(4) 155 ?
C11 H11 N4 3_454 0.93 2.90 3.631(5) 136 ?

loop_
_geom_torsion_atom_site_label_1
_geom_torsion_atom_site_label_2
_geom_torsion_atom_site_label_3
_geom_torsion_atom_site_label_4
_geom_torsion
N3 Co O1 C1 -173.9(2)
O4 Co O1 C1 -80.7(2)
N1 Co O1 C1 -33.0(11)
O3 Co O1 C1 -5.4(2)
N5 Co O1 C1 92.3(2)
N3 Co O3 C3 14.5(5)
O4 Co O3 C3 38.95(18)
N1 Co O3 C3 129.97(19)
N5 Co O3 C3 -135.31(19)
O1 Co O3 C3 -47.65(19)
N3 Co O4 C4 137.8(2)
N1 Co O4 C4 -127.9(2)
O3 Co O4 C4 -36.8(2)
N5 Co O4 C4 0.1(6)
O1 Co O4 C4 48.3(2)
N3 Co N1 C7 157.4(3)
O4 Co N1 C7 64.1(3)
O3 Co N1 C7 -10.8(3)
N5 Co N1 C7 -108.4(3)
O1 Co N1 C7 16.6(11)
N3 Co N1 C5 -26.2(3)
O4 Co N1 C5 -119.5(3)
O3 Co N1 C5 165.5(3)
N5 Co N1 C5 68.0(3)
O1 Co N1 C5 -167.0(9)
O4 Co N3 C10 -158.2(3)
N1 Co N3 C10 110.2(3)
O3 Co N3 C10 -134.6(4)
N5 Co N3 C10 15.4(3)
O1 Co N3 C10 -73.0(3)
O4 Co N3 C8 15.2(3)
N1 Co N3 C8 -76.3(3)
O3 Co N3 C8 38.8(6)
N5 Co N3 C8 -171.2(3)
O1 Co N3 C8 100.4(3)
N3 Co N5 C13 -100.5(2)
O4 Co N5 C13 37.1(7)
N1 Co N5 C13 164.9(2)
O3 Co N5 C13 72.9(2)
O1 Co N5 C13 -10.9(2)
N3 Co N5 C11 76.9(3)
O4 Co N5 C11 -145.4(5)
N1 Co N5 C11 -17.6(3)
O3 Co N5 C11 -109.6(3)
O1 Co N5 C11 166.6(3)
Co O1 C1 O2 -149.6(3)
Co O1 C1 C2 30.2(4)
O2 C1 C2 C3 178.7(3)
O1 C1 C2 C3 -1.1(5)
Co O3 C3 C2 85.8(2)
Co O3 C3 C4 -37.3(3)
C1 C2 C3 O3 -61.1(4)
C1 C2 C3 C4 59.6(4)
Co O4 C4 O5 -153.9(2)
Co O4 C4 C3 25.7(3)
O3 C3 C4 O5 -171.7(3)
C2 C3 C4 O5 68.0(4)
O3 C3 C4 O4 8.6(3)
C2 C3 C4 O4 -111.6(3)
C7 N1 C5 C6 1.0(4)
Co N1 C5 C6 -175.9(2)
C7 N2 C6 C5 0.9(4)
N1 C5 C6 N2 -1.2(4)
C5 N1 C7 N2 -0.4(4)
Co N1 C7 N2 176.7(2)
C6 N2 C7 N1 -0.3(4)
C10 N3 C8 C9 -0.8(5)
Co N3 C8 C9 -175.4(3)
C10 N4 C9 C8 -0.1(5)
N3 C8 C9 N4 0.6(6)
C8 N3 C10 N4 0.8(4)
Co N3 C10 N4 175.4(2)
C9 N4 C10 N3 -0.4(5)
C13 N5 C11 C12 0.3(4)
Co N5 C11 C12 -177.5(2)
N5 C11 C12 N6 0.1(4)
C13 N6 C12 C11 -0.5(4)
C11 N5 C13 N6 -0.7(3)
Co N5 C13 N6 177.34(19)
C12 N6 C13 N5 0.7(4)
